data_7018285
loop_
_publ_author_name
'Zhao, Xiang'
'Wu, Tao'
'Bu, Xianhui'
'Feng, Pingyun'

_publ_section_title
;
 Lithium cubane clusters as tetrahedral, square planar, and linear nodes
 for supramolecular assemblies.
;
_journal_issue 14
_journal_name_full 'Dalton transactions (Cambridge, England : 2003)'
_journal_page_first 3902
_journal_page_last 3905
_journal_paper_doi 10.1039/c1dt11975c
_journal_volume 41
_journal_year 2012
_chemical_formula_sum 'C40 H40 Li4 N4 O8'
_chemical_formula_weight 732.52
_chemical_name_common tetrakis(miu3-5-quinolinoxo)-tetrakis(methanol)-tetra-lithium
_chemical_name_systematic
;
tetrakis(miu3-5-quinolinoxo)-
tetrakis(methanol)-tetra-lithium
;
_space_group_IT_number 14
_symmetry_cell_setting monoclinic
_symmetry_space_group_name_Hall '-P 2yn'
_symmetry_space_group_name_H-M 'P 1 21/n 1'
_atom_sites_solution_hydrogens geom
_atom_sites_solution_primary direct
_atom_sites_solution_secondary difmap
_audit_creation_method SHELXL-97
_cell_angle_alpha 90.00
_cell_angle_beta 90.00
_cell_angle_gamma 90.00
_cell_formula_units_Z 4
_cell_length_a 15.9156(5)
_cell_length_b 17.0505(7)
_cell_length_c 16.1674(5)
_cell_measurement_temperature 150(2)
_cell_volume 4387.3(3)
_computing_publication_material Platon
_computing_structure_refinement 'SHELXL-97 (Sheldrick, 1997)'
_computing_structure_solution 'SHELXS-97 (Sheldrick, 1990)'
_diffrn_ambient_temperature 150(2)
_diffrn_measured_fraction_theta_full 0.938
_diffrn_measured_fraction_theta_max 0.938
_diffrn_radiation_monochromator graphite
_diffrn_radiation_source 'fine-focus sealed tube'
_diffrn_radiation_type MoK\a
_diffrn_radiation_wavelength 0.71073
_diffrn_reflns_av_R_equivalents 0.0462
_diffrn_reflns_av_sigmaI/netI 0.0727
_diffrn_reflns_limit_h_max 19
_diffrn_reflns_limit_h_min -19
_diffrn_reflns_limit_k_max 21
_diffrn_reflns_limit_k_min -13
_diffrn_reflns_limit_l_max 12
_diffrn_reflns_limit_l_min -18
_diffrn_reflns_number 18381
_diffrn_reflns_theta_full 25.99
_diffrn_reflns_theta_max 25.99
_diffrn_reflns_theta_min 1.74
_exptl_absorpt_coefficient_mu 0.076
_exptl_absorpt_correction_T_max 0.979
_exptl_absorpt_correction_T_min 0.951
_exptl_absorpt_correction_type multi-scan
_exptl_absorpt_process_details 'SADABS 2007/2'
_exptl_crystal_colour colorless
_exptl_crystal_density_diffrn 1.109
_exptl_crystal_density_method 'not measured'
_exptl_crystal_F_000 1536
_exptl_crystal_size_max 0.67
_exptl_crystal_size_mid 0.55
_exptl_crystal_size_min 0.28
_refine_diff_density_max 0.308
_refine_diff_density_min -0.274
_refine_diff_density_rms 0.046
_refine_ls_extinction_method none
_refine_ls_goodness_of_fit_ref 0.934
_refine_ls_hydrogen_treatment constr
_refine_ls_matrix_type full
_refine_ls_number_parameters 505
_refine_ls_number_reflns 8058
_refine_ls_number_restraints 0
_refine_ls_restrained_S_all 0.934
_refine_ls_R_factor_all 0.1189
_refine_ls_R_factor_gt 0.0615
_refine_ls_shift/su_max 0.000
_refine_ls_shift/su_mean 0.000
_refine_ls_structure_factor_coef Fsqd
_refine_ls_weighting_details 'calc w=1/[\s^2^(Fo^2^)+(0.0912P)^2^+0.0000P] where P=(Fo^2^+2Fc^2^)/3'
_refine_ls_weighting_scheme calc
_refine_ls_wR_factor_gt 0.1650
_refine_ls_wR_factor_ref 0.1864
_reflns_number_gt 3894
_reflns_number_total 8058
_reflns_threshold_expression >2sigma(I)
_cod_data_source_file c1dt11975c.txt
_cod_data_source_block HLIF-5
_cod_depositor_comments
;
The following automatic conversions were performed:

'_symmetry_cell_setting' value 'Monoclinic' changed to 'monoclinic'
according to /home/saulius/struct/CIF-dictionaries/cif_core.dic
dictionary named 'cif_core.dic' version 2.4.1 from 2010-06-29.

Automatic conversion script
Id: cif_fix_values 1715 2011-07-08 13:25:40Z adriana 
;
_cod_original_sg_symbol_H-M P21/n
_cod_database_code 7018285

loop_
_symmetry_equiv_pos_as_xyz
'x, y, z'
'-x+1/2, y+1/2, -z+1/2'
'-x, -y, -z'
'x-1/2, -y-1/2, z-1/2'

loop_
_atom_site_label
_atom_site_type_symbol
_atom_site_fract_x
_atom_site_fract_y
_atom_site_fract_z
_atom_site_U_iso_or_equiv
_atom_site_adp_type
_atom_site_occupancy
_atom_site_symmetry_multiplicity
_atom_site_calc_flag
_atom_site_refinement_flags
O1 O 0.01685(10) 0.19930(11) 0.49902(11) 0.0339(5) Uani 1 1 d .
O2 O 0.14414(10) 0.31834(11) 0.51680(10) 0.0327(5) Uani 1 1 d .
O3 O 0.03620(10) 0.31604(11) 0.37297(10) 0.0352(5) Uani 1 1 d .
O4 O 0.16287(10) 0.19849(11) 0.39284(10) 0.0339(5) Uani 1 1 d .
O8 O -0.00280(12) 0.12671(12) 0.30280(11) 0.0472(6) Uani 1 1 d .
H8B H -0.0508 0.1388 0.2726 0.057 Uiso 1 1 calc R
O6 O -0.06286(12) 0.38270(12) 0.53385(12) 0.0470(6) Uani 1 1 d .
H6A H -0.0845 0.3729 0.5863 0.056 Uiso 1 1 calc R
O7 O 0.24033(12) 0.37859(12) 0.34893(12) 0.0459(5) Uani 1 1 d .
H7B H 0.2650 0.3619 0.2998 0.055 Uiso 1 1 calc R
O5 O 0.18360(12) 0.13381(12) 0.59113(11) 0.0451(5) Uani 1 1 d .
H5B H 0.2351 0.1461 0.6150 0.054 Uiso 1 1 calc R
C1 C -0.04339(16) 0.16580(17) 0.54425(18) 0.0367(7) Uani 1 1 d .
C28 C 0.22255(16) 0.16345(17) 0.34976(18) 0.0354(7) Uani 1 1 d .
C11 C 0.27619(17) 0.33121(17) 0.58505(16) 0.0357(7) Uani 1 1 d .
N1 N -0.12673(15) 0.16553(16) 0.75884(16) 0.0479(7) Uani 1 1 d .
C10 C 0.18836(17) 0.34977(17) 0.57719(16) 0.0338(7) Uani 1 1 d .
C20 C -0.09546(17) 0.32228(18) 0.30286(17) 0.0376(7) Uani 1 1 d .
C30 C 0.17708(18) 0.22701(19) 0.22041(18) 0.0422(8) Uani 1 1 d .
H30A H 0.1322 0.2505 0.2477 0.051 Uiso 1 1 calc R
C19 C -0.00902(17) 0.34492(17) 0.31143(17) 0.0354(7) Uani 1 1 d .
C33 C 0.29835(18) 0.14247(18) 0.2178(2) 0.0443(8) Uani 1 1 d .
N4 N 0.30983(17) 0.15706(17) 0.13656(18) 0.0538(7) Uani 1 1 d .
C2 C -0.04985(16) 0.18290(17) 0.62944(17) 0.0353(7) Uani 1 1 d .
C29 C 0.23070(17) 0.17845(18) 0.26345(18) 0.0378(7) Uani 1 1 d .
C36 C 0.28003(18) 0.11261(18) 0.3867(2) 0.0468(8) Uani 1 1 d .
H36A H 0.2756 0.1020 0.4430 0.056 Uiso 1 1 calc R
C6 C -0.11726(18) 0.14852(17) 0.67717(19) 0.0398(7) Uani 1 1 d .
C12 C 0.31738(18) 0.28228(18) 0.53138(18) 0.0415(8) Uani 1 1 d .
H12A H 0.2888 0.2616 0.4862 0.050 Uiso 1 1 calc R
N3 N -0.22401(16) 0.32784(17) 0.22170(16) 0.0539(7) Uani 1 1 d .
C21 C -0.13432(18) 0.2728(2) 0.35861(19) 0.0476(8) Uani 1 1 d .
H21A H -0.1048 0.2539 0.4041 0.057 Uiso 1 1 calc R
N2 N 0.40474(17) 0.34335(18) 0.66539(17) 0.0559(8) Uani 1 1 d .
C15 C 0.32294(19) 0.36270(19) 0.65403(19) 0.0446(8) Uani 1 1 d .
C18 C 0.1533(2) 0.39989(18) 0.63513(18) 0.0467(8) Uani 1 1 d .
H18A H 0.0966 0.4124 0.6311 0.056 Uiso 1 1 calc R
C13 C 0.40115(18) 0.2633(2) 0.54366(19) 0.0498(9) Uani 1 1 d .
H13A H 0.4296 0.2302 0.5075 0.060 Uiso 1 1 calc R
C3 C 0.00465(18) 0.23315(18) 0.67033(18) 0.0426(8) Uani 1 1 d .
H3B H 0.0489 0.2560 0.6415 0.051 Uiso 1 1 calc R
C9 C -0.10075(18) 0.11389(18) 0.50974(19) 0.0439(8) Uani 1 1 d .
H9A H -0.0962 0.1015 0.4539 0.053 Uiso 1 1 calc R
C24 C -0.14276(18) 0.35041(18) 0.23298(19) 0.0434(8) Uani 1 1 d .
C25 C -0.10381(19) 0.40017(19) 0.17712(18) 0.0463(8) Uani 1 1 d .
H25A H -0.1339 0.4184 0.1317 0.056 Uiso 1 1 calc R
C35 C 0.3437(2) 0.0775(2) 0.3414(2) 0.0612(10) Uani 1 1 d .
H35A H 0.3803 0.0431 0.3677 0.073 Uiso 1 1 calc R
C5 C -0.0734(2) 0.2141(2) 0.7936(2) 0.0551(9) Uani 1 1 d .
H5A H -0.0812 0.2258 0.8492 0.066 Uiso 1 1 calc R
C7 C -0.17294(18) 0.09708(19) 0.6380(2) 0.0479(8) Uani 1 1 d .
H7A H -0.2163 0.0742 0.6682 0.058 Uiso 1 1 calc R
C34 C 0.35367(19) 0.09222(19) 0.2590(2) 0.0529(9) Uani 1 1 d .
H34A H 0.3975 0.0687 0.2301 0.063 Uiso 1 1 calc R
C17 C 0.2007(2) 0.4323(2) 0.6997(2) 0.0614(10) Uani 1 1 d .
H17A H 0.1755 0.4673 0.7363 0.074 Uiso 1 1 calc R
C32 C 0.2574(2) 0.2042(2) 0.0992(2) 0.0578(10) Uani 1 1 d .
H32A H 0.2657 0.2140 0.0432 0.069 Uiso 1 1 calc R
C8 C -0.16429(19) 0.0801(2) 0.5558(2) 0.0534(9) Uani 1 1 d .
H8A H -0.2015 0.0455 0.5306 0.064 Uiso 1 1 calc R
C23 C -0.2585(2) 0.2792(2) 0.2763(2) 0.0627(10) Uani 1 1 d .
H23A H -0.3135 0.2628 0.2672 0.075 Uiso 1 1 calc R
C27 C 0.02464(19) 0.39550(19) 0.25253(18) 0.0451(8) Uani 1 1 d .
H27A H 0.0804 0.4113 0.2572 0.054 Uiso 1 1 calc R
C16 C 0.2824(2) 0.4136(2) 0.70944(19) 0.0543(9) Uani 1 1 d .
H16A H 0.3123 0.4347 0.7535 0.065 Uiso 1 1 calc R
C31 C 0.1891(2) 0.2410(2) 0.1384(2) 0.0537(9) Uani 1 1 d .
H31A H 0.1531 0.2739 0.1091 0.064 Uiso 1 1 calc R
C14 C 0.4411(2) 0.2958(2) 0.6122(2) 0.0592(10) Uani 1 1 d .
H14A H 0.4972 0.2831 0.6209 0.071 Uiso 1 1 calc R
C37 C 0.1423(2) 0.0654(2) 0.6166(2) 0.0621(10) Uani 1 1 d .
H37A H 0.1757 0.0389 0.6574 0.093 Uiso 1 1 calc R
H37B H 0.1340 0.0315 0.5699 0.093 Uiso 1 1 calc R
H37C H 0.0888 0.0789 0.6401 0.093 Uiso 1 1 calc R
C4 C -0.00595(19) 0.2496(2) 0.75319(19) 0.0506(9) Uani 1 1 d .
H4B H 0.0305 0.2831 0.7811 0.061 Uiso 1 1 calc R
C22 C -0.2169(2) 0.2513(2) 0.3467(2) 0.0614(10) Uani 1 1 d .
H22A H -0.2443 0.2191 0.3844 0.074 Uiso 1 1 calc R
C26 C -0.0234(2) 0.4228(2) 0.1871(2) 0.0572(9) Uani 1 1 d .
H26A H 0.0004 0.4574 0.1493 0.069 Uiso 1 1 calc R
Li3 Li 0.1569(3) 0.3156(3) 0.3969(3) 0.0372(12) Uani 1 1 d .
Li4 Li 0.0403(3) 0.1991(3) 0.3810(3) 0.0391(12) Uani 1 1 d .
C40 C 0.0387(2) 0.0539(2) 0.2906(2) 0.0635(10) Uani 1 1 d .
H40A H 0.0092 0.0240 0.2495 0.095 Uiso 1 1 calc R
H40B H 0.0396 0.0252 0.3417 0.095 Uiso 1 1 calc R
H40C H 0.0952 0.0632 0.2724 0.095 Uiso 1 1 calc R
C38 C -0.0955(2) 0.44608(19) 0.4877(2) 0.0539(9) Uani 1 1 d .
H38A H -0.1377 0.4726 0.5196 0.081 Uiso 1 1 calc R
H38B H -0.1200 0.4267 0.4374 0.081 Uiso 1 1 calc R
H38C H -0.0510 0.4820 0.4747 0.081 Uiso 1 1 calc R
Li1 Li 0.1391(3) 0.2019(3) 0.5105(3) 0.0397(12) Uani 1 1 d .
Li2 Li 0.0234(3) 0.3169(3) 0.4928(3) 0.0370(12) Uani 1 1 d .
C39 C 0.2675(2) 0.4500(2) 0.3836(2) 0.0714(11) Uani 1 1 d .
H39A H 0.3103 0.4725 0.3492 0.107 Uiso 1 1 calc R
H39B H 0.2897 0.4406 0.4379 0.107 Uiso 1 1 calc R
H39C H 0.2208 0.4855 0.3874 0.107 Uiso 1 1 calc R

loop_
_atom_site_aniso_label
_atom_site_aniso_U_11
_atom_site_aniso_U_22
_atom_site_aniso_U_33
_atom_site_aniso_U_23
_atom_site_aniso_U_13
_atom_site_aniso_U_12
O1 0.0294(10) 0.0462(12) 0.0260(10) 0.0060(9) 0.0013(8) -0.0065(9)
O2 0.0266(9) 0.0435(12) 0.0281(11) -0.0025(9) -0.0038(8) -0.0026(9)
O3 0.0265(9) 0.0497(13) 0.0295(11) 0.0053(9) -0.0018(8) 0.0035(9)
O4 0.0289(9) 0.0443(12) 0.0287(11) -0.0017(9) -0.0002(8) 0.0038(9)
O8 0.0492(12) 0.0522(14) 0.0402(13) -0.0040(10) -0.0161(10) 0.0109(11)
O6 0.0421(11) 0.0522(14) 0.0466(13) 0.0132(11) 0.0139(10) 0.0074(11)
O7 0.0406(11) 0.0465(13) 0.0507(13) -0.0032(11) 0.0157(10) -0.0038(10)
O5 0.0499(12) 0.0473(14) 0.0381(12) 0.0077(10) -0.0152(10) -0.0085(11)
C1 0.0304(15) 0.0410(18) 0.0387(19) 0.0081(15) -0.0013(13) 0.0020(14)
C28 0.0255(14) 0.0381(18) 0.0427(19) -0.0063(15) 0.0028(13) -0.0026(13)
C11 0.0384(16) 0.0422(18) 0.0263(16) 0.0063(14) -0.0063(13) -0.0071(14)
N1 0.0406(14) 0.0587(19) 0.0445(17) 0.0063(14) 0.0093(13) 0.0068(14)
C10 0.0391(16) 0.0359(17) 0.0263(16) 0.0054(14) -0.0007(13) -0.0048(14)
C20 0.0365(15) 0.0444(19) 0.0320(17) -0.0008(15) -0.0013(13) 0.0049(14)
C30 0.0337(15) 0.059(2) 0.0343(18) -0.0086(16) 0.0066(14) -0.0044(15)
C19 0.0357(15) 0.0408(18) 0.0297(17) -0.0022(14) -0.0029(13) 0.0099(14)
C33 0.0401(17) 0.0387(19) 0.054(2) -0.0144(16) 0.0124(16) -0.0112(15)
N4 0.0484(16) 0.059(2) 0.054(2) -0.0133(15) 0.0165(15) -0.0079(15)
C2 0.0300(14) 0.0403(18) 0.0356(18) 0.0087(14) 0.0012(13) 0.0042(14)
C29 0.0330(15) 0.0428(19) 0.0378(19) -0.0101(15) 0.0061(14) -0.0095(14)
C36 0.0402(17) 0.044(2) 0.056(2) 0.0009(16) 0.0053(16) 0.0067(16)
C6 0.0405(17) 0.0366(18) 0.042(2) 0.0092(15) 0.0061(15) 0.0097(15)
C12 0.0405(17) 0.050(2) 0.0338(18) 0.0017(15) -0.0072(14) -0.0048(16)
N3 0.0456(15) 0.068(2) 0.0483(18) -0.0048(15) -0.0116(13) -0.0008(15)
C21 0.0345(16) 0.065(2) 0.044(2) 0.0055(17) -0.0074(14) 0.0016(16)
N2 0.0473(16) 0.072(2) 0.0480(18) 0.0026(16) -0.0202(14) -0.0079(16)
C15 0.0464(18) 0.046(2) 0.0419(19) 0.0055(16) -0.0071(15) -0.0107(16)
C18 0.0542(19) 0.043(2) 0.043(2) -0.0026(16) 0.0033(16) 0.0047(16)
C13 0.0378(17) 0.071(2) 0.041(2) -0.0028(17) -0.0049(15) 0.0072(17)
C3 0.0371(16) 0.055(2) 0.0359(19) 0.0085(16) 0.0071(14) 0.0019(15)
C9 0.0383(16) 0.051(2) 0.0428(19) 0.0018(16) -0.0018(14) -0.0075(16)
C24 0.0409(17) 0.0431(19) 0.046(2) -0.0113(16) -0.0053(15) 0.0090(15)
C25 0.0525(19) 0.049(2) 0.0371(19) 0.0060(16) -0.0096(15) -0.0007(17)
C35 0.047(2) 0.052(2) 0.084(3) 0.005(2) 0.0089(19) 0.0153(18)
C5 0.051(2) 0.079(3) 0.036(2) -0.0006(18) 0.0040(16) 0.008(2)
C7 0.0380(17) 0.049(2) 0.057(2) 0.0051(17) 0.0093(16) -0.0014(16)
C34 0.0410(18) 0.048(2) 0.069(3) -0.0026(19) 0.0184(17) 0.0075(16)
C17 0.081(3) 0.056(2) 0.048(2) -0.0189(18) -0.0024(19) 0.006(2)
C32 0.055(2) 0.076(3) 0.042(2) -0.0146(19) 0.0136(18) -0.019(2)
C8 0.0461(19) 0.052(2) 0.062(2) -0.0017(18) 0.0012(17) -0.0139(17)
C23 0.0375(18) 0.085(3) 0.066(3) 0.009(2) -0.0121(17) -0.0092(19)
C27 0.0416(17) 0.054(2) 0.0400(19) 0.0042(16) -0.0027(15) 0.0010(16)
C16 0.063(2) 0.058(2) 0.041(2) -0.0151(17) -0.0147(17) -0.0058(19)
C31 0.0422(18) 0.083(3) 0.036(2) 0.0044(18) -0.0011(15) -0.0053(18)
C14 0.0374(18) 0.085(3) 0.055(2) 0.004(2) -0.0089(17) 0.0003(19)
C37 0.071(2) 0.049(2) 0.067(2) 0.0054(18) -0.0104(19) -0.0086(19)
C4 0.0422(18) 0.076(3) 0.0336(19) -0.0088(17) 0.0041(15) -0.0029(18)
C22 0.0453(19) 0.091(3) 0.048(2) 0.016(2) -0.0077(16) -0.016(2)
C26 0.066(2) 0.057(2) 0.049(2) 0.0165(18) -0.0034(18) -0.0044(19)
Li3 0.027(2) 0.048(3) 0.037(3) 0.000(2) 0.005(2) -0.002(2)
Li4 0.030(2) 0.060(3) 0.028(3) 0.000(2) -0.001(2) -0.002(2)
C40 0.055(2) 0.048(2) 0.087(3) -0.0034(19) -0.0131(19) 0.0008(18)
C38 0.0532(19) 0.051(2) 0.057(2) 0.0101(17) 0.0093(16) 0.0114(17)
Li1 0.032(2) 0.052(3) 0.035(3) -0.001(2) -0.004(2) 0.005(2)
Li2 0.028(2) 0.051(3) 0.032(3) 0.001(2) 0.005(2) 0.000(2)
C39 0.083(3) 0.053(2) 0.079(3) -0.005(2) 0.030(2) -0.008(2)

loop_
_atom_type_symbol
_atom_type_description
_atom_type_scat_dispersion_real
_atom_type_scat_dispersion_imag
_atom_type_scat_source
C C 0.0033 0.0016 'International Tables Vol C Tables 4.2.6.8 and 6.1.1.4'
H H 0.0000 0.0000 'International Tables Vol C Tables 4.2.6.8 and 6.1.1.4'
Li Li -0.0003 0.0001 'International Tables Vol C Tables 4.2.6.8 and 6.1.1.4'
N N 0.0061 0.0033 'International Tables Vol C Tables 4.2.6.8 and 6.1.1.4'
O O 0.0106 0.0060 'International Tables Vol C Tables 4.2.6.8 and 6.1.1.4'

loop_
_geom_angle_atom_site_label_1
_geom_angle_atom_site_label_2
_geom_angle_atom_site_label_3
_geom_angle
C1 O1 Li4 132.5(2)
C1 O1 Li1 132.3(2)
Li4 O1 Li1 84.3(2)
C1 O1 Li2 119.5(2)
Li4 O1 Li2 86.7(2)
Li1 O1 Li2 86.0(2)
C10 O2 Li3 133.7(2)
C10 O2 Li2 132.5(2)
Li3 O2 Li2 84.56(19)
C10 O2 Li1 117.7(2)
Li3 O2 Li1 86.0(2)
Li2 O2 Li1 86.4(2)
C19 O3 Li2 133.5(2)
C19 O3 Li3 133.1(2)
Li2 O3 Li3 84.61(19)
C19 O3 Li4 116.0(2)
Li2 O3 Li4 86.9(2)
Li3 O3 Li4 87.2(2)
C28 O4 Li1 132.1(2)
C28 O4 Li4 131.8(2)
Li1 O4 Li4 84.32(19)
C28 O4 Li3 120.2(2)
Li1 O4 Li3 85.9(2)
Li4 O4 Li3 87.2(2)
C40 O8 Li4 119.6(2)
C38 O6 Li2 122.3(2)
C39 O7 Li3 123.2(2)
C37 O5 Li1 122.7(2)
O1 C1 C9 121.7(3)
O1 C1 C2 119.9(3)
C9 C1 C2 118.4(3)
O4 C28 C36 121.8(3)
O4 C28 C29 120.1(3)
C36 C28 C29 118.1(3)
C12 C11 C10 122.9(3)
C12 C11 C15 118.0(3)
C10 C11 C15 119.1(3)
C5 N1 C6 118.6(3)
O2 C10 C18 122.5(3)
O2 C10 C11 119.7(2)
C18 C10 C11 117.8(3)
C21 C20 C19 122.0(3)
C21 C20 C24 118.8(3)
C19 C20 C24 119.2(3)
C31 C30 C29 120.7(3)
O3 C19 C27 122.4(3)
O3 C19 C20 119.6(3)
C27 C19 C20 118.0(3)
N4 C33 C34 119.4(3)
N4 C33 C29 121.4(3)
C34 C33 C29 119.2(3)
C32 N4 C33 118.5(3)
C3 C2 C1 123.2(3)
C3 C2 C6 117.4(3)
C1 C2 C6 119.4(3)
C30 C29 C28 123.1(3)
C30 C29 C33 117.3(3)
C28 C29 C33 119.5(3)
C35 C36 C28 121.4(3)
N1 C6 C7 120.2(3)
N1 C6 C2 120.9(3)
C7 C6 C2 118.9(3)
C11 C12 C13 120.8(3)
C23 N3 C24 118.7(3)
C22 C21 C20 119.9(3)
C14 N2 C15 118.9(3)
N2 C15 C16 120.4(3)
N2 C15 C11 120.6(3)
C16 C15 C11 119.0(3)
C10 C18 C17 122.0(3)
C12 C13 C14 117.4(3)
C4 C3 C2 120.8(3)
C8 C9 C1 122.1(3)
N3 C24 C25 120.7(3)
N3 C24 C20 120.5(3)
C25 C24 C20 118.8(3)
C26 C25 C24 121.5(3)
C34 C35 C36 121.4(3)
N1 C5 C4 124.9(3)
C8 C7 C6 120.6(3)
C35 C34 C33 120.3(3)
C16 C17 C18 120.8(3)
N4 C32 C31 124.0(3)
C7 C8 C9 120.6(3)
N3 C23 C22 123.8(3)
C26 C27 C19 121.2(3)
C17 C16 C15 121.0(3)
C30 C31 C32 118.0(3)
N2 C14 C13 124.4(3)
C3 C4 C5 117.4(3)
C21 C22 C23 118.4(3)
C25 C26 C27 121.3(3)
O7 Li3 O2 118.2(3)
O7 Li3 O3 127.6(3)
O2 Li3 O3 95.39(19)
O7 Li3 O4 121.6(2)
O2 Li3 O4 93.5(2)
O3 Li3 O4 92.5(2)
O7 Li3 Li2 144.2(3)
O2 Li3 Li2 47.90(15)
O3 Li3 Li2 47.49(14)
O4 Li3 Li2 93.8(2)
O7 Li3 Li1 140.5(2)
O2 Li3 Li1 47.65(16)
O3 Li3 Li1 91.94(19)
O4 Li3 Li1 46.10(15)
Li2 Li3 Li1 61.16(17)
O7 Li3 Li4 149.2(3)
O2 Li3 Li4 92.3(2)
O3 Li3 Li4 46.98(15)
O4 Li3 Li4 45.78(15)
Li2 Li3 Li4 60.80(17)
Li1 Li3 Li4 57.79(17)
O8 Li4 O1 125.9(3)
O8 Li4 O4 114.9(3)
O1 Li4 O4 95.5(2)
O8 Li4 O3 126.4(3)
O1 Li4 O3 93.2(2)
O4 Li4 O3 92.6(2)
O8 Li4 Li1 139.7(3)
O1 Li4 Li1 48.00(15)
O4 Li4 Li1 47.53(15)
O3 Li4 Li1 93.1(2)
O8 Li4 Li2 152.8(2)
O1 Li4 Li2 47.67(16)
O4 Li4 Li2 92.2(2)
O3 Li4 Li2 45.77(15)
Li1 Li4 Li2 60.93(18)
O8 Li4 Li3 141.5(2)
O1 Li4 Li3 92.1(2)
O4 Li4 Li3 47.04(15)
O3 Li4 Li3 45.81(15)
Li1 Li4 Li3 60.24(18)
Li2 Li4 Li3 57.77(16)
O5 Li1 O4 125.9(3)
O5 Li1 O1 115.2(3)
O4 Li1 O1 95.8(2)
O5 Li1 O2 124.3(3)
O4 Li1 O2 94.2(2)
O1 Li1 O2 93.9(2)
O5 Li1 Li4 140.2(3)
O4 Li1 Li4 48.15(15)
O1 Li1 Li4 47.65(15)
O2 Li1 Li4 94.8(2)
O5 Li1 Li3 151.4(2)
O4 Li1 Li3 48.00(16)
O1 Li1 Li3 93.3(2)
O2 Li1 Li3 46.39(16)
Li4 Li1 Li3 61.97(18)
O5 Li1 Li2 140.9(2)
O4 Li1 Li2 92.9(2)
O1 Li1 Li2 47.85(15)
O2 Li1 Li2 46.34(15)
Li4 Li1 Li2 61.31(18)
Li3 Li1 Li2 58.42(16)
O6 Li2 O3 115.4(3)
O6 Li2 O2 129.3(3)
O3 Li2 O2 95.42(19)
O6 Li2 O1 122.4(2)
O3 Li2 O1 92.7(2)
O2 Li2 O1 93.1(2)
O6 Li2 Li3 142.9(3)
O3 Li2 Li3 47.90(15)
O2 Li2 Li3 47.53(14)
O1 Li2 Li3 93.6(2)
O6 Li2 Li1 152.4(3)
O3 Li2 Li1 91.6(2)
O2 Li2 Li1 47.24(15)
O1 Li2 Li1 46.13(15)
Li3 Li2 Li1 60.43(17)
O6 Li2 Li4 138.1(2)
O3 Li2 Li4 47.33(16)
O2 Li2 Li4 92.5(2)
O1 Li2 Li4 45.63(15)
Li3 Li2 Li4 61.42(17)
Li1 Li2 Li4 57.76(17)

loop_
_geom_bond_atom_site_label_1
_geom_bond_atom_site_label_2
_geom_bond_distance
O1 C1 1.334(3)
O1 Li4 1.944(5)
O1 Li1 1.955(5)
O1 Li2 2.010(6)
O2 C10 1.317(3)
O2 Li3 1.949(5)
O2 Li2 1.961(5)
O2 Li1 1.990(6)
O3 C19 1.323(3)
O3 Li2 1.948(5)
O3 Li3 1.960(5)
O3 Li4 1.999(6)
O4 C28 1.321(3)
O4 Li1 1.940(5)
O4 Li4 1.959(5)
O4 Li3 2.001(5)
O8 C40 1.420(4)
O8 Li4 1.896(5)
O6 C38 1.412(3)
O6 Li2 1.893(5)
O7 C39 1.408(4)
O7 Li3 1.875(5)
O5 C37 1.401(4)
O5 Li1 1.884(5)
C1 C9 1.388(4)
C1 C2 1.412(4)
C28 C36 1.395(4)
C28 C29 1.424(4)
C11 C12 1.371(4)
C11 C10 1.439(4)
C11 C15 1.444(4)
N1 C5 1.312(4)
N1 C6 1.360(4)
C10 C18 1.385(4)
C20 C21 1.381(4)
C20 C19 1.436(4)
C20 C24 1.440(4)
C30 C31 1.361(4)
C30 C29 1.378(4)
C19 C27 1.392(4)
C33 N4 1.349(4)
C33 C34 1.397(4)
C33 C29 1.443(4)
N4 C32 1.307(4)
C2 C3 1.387(4)
C2 C6 1.446(4)
C36 C35 1.386(4)
C6 C7 1.398(4)
C12 C13 1.386(4)
N3 C23 1.330(4)
N3 C24 1.361(4)
C21 C22 1.377(4)
N2 C14 1.315(4)
N2 C15 1.355(4)
C15 C16 1.404(4)
C18 C17 1.402(4)
C13 C14 1.392(4)
C3 C4 1.379(4)
C9 C8 1.381(4)
C24 C25 1.386(4)
C25 C26 1.347(4)
C35 C34 1.365(4)
C5 C4 1.395(4)
C7 C8 1.368(4)
C17 C16 1.347(4)
C32 C31 1.406(5)
C23 C22 1.400(4)
C27 C26 1.385(4)
Li3 Li2 2.630(6)
Li3 Li1 2.686(7)
Li3 Li4 2.731(7)
Li4 Li1 2.617(6)
Li4 Li2 2.715(7)
Li1 Li2 2.705(7)
